data_4126378
loop_
_publ_author_name
'Qian, Bo'
'Chen, Shaowei'
'Wang, Ting'
'Zhang, Xinhao'
'Bao, Hongli'

_publ_section_title
;
 Iron-Catalyzed Carboamination of Olefins: Synthesis of Amines and
 Disubstituted \b-Amino Acids.
;
_journal_name_full 'Journal of the American Chemical Society'
_journal_paper_doi 10.1021/jacs.7b06590
_journal_year 2017
_chemical_formula_sum 'C60 H92 N4 O4'
_chemical_formula_weight 933.38
_chemical_name_systematic
; 
 ? 
;
_space_group_IT_number 14
_symmetry_cell_setting monoclinic
_symmetry_space_group_name_Hall '-P 2ybc'
_symmetry_space_group_name_H-M 'P 1 21/c 1'
_atom_sites_solution_hydrogens geom
_atom_sites_solution_primary direct
_atom_sites_solution_secondary difmap
_audit_creation_method SHELXL-97
_cell_angle_alpha 90.00
_cell_angle_beta 93.909(8)
_cell_angle_gamma 90.00
_cell_formula_units_Z 1
_cell_length_a 14.8264(17)
_cell_length_b 10.4299(10)
_cell_length_c 9.5439(5)
_cell_measurement_reflns_used 1252
_cell_measurement_temperature 293(2)
_cell_measurement_theta_max 73.2550
_cell_measurement_theta_min 6.2620
_cell_volume 1472.4(2)
_computing_structure_refinement 'SHELXL-97 (Sheldrick, 2008)'
_computing_structure_solution 'SHELXS-97 (Sheldrick, 2008)'
_diffrn_ambient_temperature 293(2)
_diffrn_measured_fraction_theta_full 0.997
_diffrn_measured_fraction_theta_max 0.997
_diffrn_measurement_device_type 'SuperNova, Dual, Cu at zero, Atlas'
_diffrn_radiation_monochromator graphite
_diffrn_radiation_source 'fine-focus sealed tube'
_diffrn_radiation_type CuK\a
_diffrn_radiation_wavelength 1.54178
_diffrn_reflns_av_R_equivalents 0.0242
_diffrn_reflns_av_sigmaI/netI 0.0289
_diffrn_reflns_limit_h_max 17
_diffrn_reflns_limit_h_min -17
_diffrn_reflns_limit_k_max 8
_diffrn_reflns_limit_k_min -12
_diffrn_reflns_limit_l_max 11
_diffrn_reflns_limit_l_min -11
_diffrn_reflns_number 4754
_diffrn_reflns_theta_full 67.06
_diffrn_reflns_theta_max 67.06
_diffrn_reflns_theta_min 5.19
_exptl_absorpt_coefficient_mu 0.500
_exptl_absorpt_correction_T_max 1.00000
_exptl_absorpt_correction_T_min 0.42988
_exptl_absorpt_correction_type multi-scan
_exptl_absorpt_process_details
;
CrysAlisPro, Agilent Technologies,
Version 1.171.37.33 (release 27-03-2014 CrysAlis171 .NET)
(compiled Mar 27 2014,17:12:48)
Empirical absorption correction using spherical harmonics,
 implemented in SCALE3 ABSPACK scaling algorithm.
;
_exptl_crystal_colour colourless
_exptl_crystal_density_diffrn 1.053
_exptl_crystal_density_method 'not measured'
_exptl_crystal_description lump
_exptl_crystal_F_000 512
_exptl_crystal_size_max 0.2
_exptl_crystal_size_mid 0.15
_exptl_crystal_size_min 0.1
_refine_diff_density_max 0.244
_refine_diff_density_min -0.202
_refine_diff_density_rms 0.044
_refine_ls_extinction_coef 0.0024(11)
_refine_ls_extinction_expression Fc^*^=kFc[1+0.001xFc^2^\l^3^/sin(2\q)]^-1/4^
_refine_ls_extinction_method SHELXL
_refine_ls_goodness_of_fit_ref 1.023
_refine_ls_hydrogen_treatment mixed
_refine_ls_matrix_type full
_refine_ls_number_parameters 155
_refine_ls_number_reflns 2623
_refine_ls_number_restraints 0
_refine_ls_restrained_S_all 1.023
_refine_ls_R_factor_all 0.0932
_refine_ls_R_factor_gt 0.0674
_refine_ls_shift/su_max 0.000
_refine_ls_shift/su_mean 0.000
_refine_ls_structure_factor_coef Fsqd
_refine_ls_weighting_details 'calc w=1/[\s^2^(Fo^2^)+(0.1390P)^2^+0.0000P] where P=(Fo^2^+2Fc^2^)/3'
_refine_ls_weighting_scheme calc
_refine_ls_wR_factor_gt 0.1871
_refine_ls_wR_factor_ref 0.2220
_reflns_number_gt 1672
_reflns_number_total 2623
_reflns_threshold_expression >2sigma(I)
_cod_data_source_file ja7b06590_si_002.cif
_cod_data_source_block a
_cod_original_sg_symbol_H-M P2(1)/c
_cod_database_code 4126378

loop_
_symmetry_equiv_pos_as_xyz
'x, y, z'
'-x, y+1/2, -z+1/2'
'-x, -y, -z'
'x, -y-1/2, z-1/2'

loop_
_atom_site_label
_atom_site_type_symbol
_atom_site_fract_x
_atom_site_fract_y
_atom_site_fract_z
_atom_site_U_iso_or_equiv
_atom_site_adp_type
_atom_site_occupancy
_atom_site_symmetry_multiplicity
_atom_site_calc_flag
_atom_site_refinement_flags
O1 O 0.84201(15) 0.31708(19) 0.20553(15) 0.0988(7) Uani 1 1 d .
C16 C 0.84960(16) 0.3144(2) 0.3342(2) 0.0722(6) Uani 1 1 d .
N1 N 0.80822(15) 0.2271(2) 0.40833(15) 0.0794(6) Uani 1 1 d .
H1A H 0.8160 0.2297 0.4984 0.095 Uiso 1 1 calc R
C14 C 0.80124(19) 0.0065(3) 0.3144(2) 0.0823(7) Uani 1 1 d .
C13 C 0.4788(2) 0.3146(2) 0.5697(3) 0.0923(8) Uani 1 1 d .
H13A H 0.4633 0.3605 0.4830 0.111 Uiso 1 1 calc R
H13B H 0.5185 0.3694 0.6284 0.111 Uiso 1 1 calc R
C12 C 0.75053(18) 0.1278(2) 0.34465(19) 0.0786(7) Uani 1 1 d .
H12A H 0.7252 0.1611 0.2544 0.094 Uiso 1 1 calc R
C11 C 0.90662(19) 0.4102(2) 0.4159(2) 0.0860(7) Uani 1 1 d .
H11A H 0.9331 0.4682 0.3524 0.129 Uiso 1 1 calc R
H11B H 0.9536 0.3665 0.4712 0.129 Uiso 1 1 calc R
H11C H 0.8697 0.4574 0.4767 0.129 Uiso 1 1 calc R
C10 C 0.67079(18) 0.1026(2) 0.4360(2) 0.0835(7) Uani 1 1 d .
H10A H 0.6324 0.0369 0.3916 0.100 Uiso 1 1 calc R
H10B H 0.6941 0.0699 0.5265 0.100 Uiso 1 1 calc R
C9 C 0.52982(19) 0.1945(2) 0.5357(3) 0.0892(7) Uani 1 1 d .
H9A H 0.4901 0.1389 0.4782 0.107 Uiso 1 1 calc R
H9B H 0.5468 0.1494 0.6224 0.107 Uiso 1 1 calc R
C8 C 0.6143(2) 0.2207(3) 0.4590(3) 0.0891(8) Uani 1 1 d .
H8A H 0.5966 0.2586 0.3684 0.107 Uiso 1 1 calc R
H8B H 0.6512 0.2828 0.5123 0.107 Uiso 1 1 calc R
C7 C 0.3932(2) 0.2915(3) 0.6440(4) 0.1057(9) Uani 1 1 d .
H7A H 0.3515 0.2421 0.5826 0.127 Uiso 1 1 calc R
H7B H 0.4079 0.2404 0.7274 0.127 Uiso 1 1 calc R
C6 C 0.8183(3) -0.1778(4) 0.1688(4) 0.1223(12) Uani 1 1 d .
H6A H 0.7991 -0.2255 0.0900 0.147 Uiso 1 1 calc R
C5 C 0.7749(3) -0.0667(3) 0.1983(3) 0.1045(9) Uani 1 1 d .
H5A H 0.7264 -0.0397 0.1388 0.125 Uiso 1 1 calc R
C4 C 0.8896(3) -0.2190(3) 0.2543(5) 0.1256(14) Uani 1 1 d .
H4A H 0.9192 -0.2947 0.2342 0.151 Uiso 1 1 calc R
C3 C 0.3464(3) 0.4124(3) 0.6863(4) 0.1179(11) Uani 1 1 d .
H3A H 0.2927 0.3906 0.7318 0.177 Uiso 1 1 calc R
H3B H 0.3305 0.4630 0.6043 0.177 Uiso 1 1 calc R
H3C H 0.3863 0.4607 0.7499 0.177 Uiso 1 1 calc R
C2 C 0.8732(3) -0.0360(3) 0.4012(3) 0.1086(10) Uani 1 1 d .
H2A H 0.8918 0.0112 0.4807 0.130 Uiso 1 1 calc R
C1 C 0.9178(3) -0.1474(4) 0.3717(5) 0.1311(13) Uani 1 1 d .
H1B H 0.9667 -0.1746 0.4302 0.157 Uiso 1 1 calc R

loop_
_atom_site_aniso_label
_atom_site_aniso_U_11
_atom_site_aniso_U_22
_atom_site_aniso_U_33
_atom_site_aniso_U_23
_atom_site_aniso_U_13
_atom_site_aniso_U_12
O1 0.1358(16) 0.1145(14) 0.0468(7) 0.0053(7) 0.0110(8) -0.0305(12)
C16 0.0889(14) 0.0780(13) 0.0505(9) 0.0008(8) 0.0097(8) -0.0041(11)
N1 0.1036(14) 0.0918(13) 0.0425(7) 0.0026(7) 0.0029(7) -0.0199(10)
C14 0.1013(17) 0.0888(16) 0.0583(10) 0.0064(10) 0.0161(10) -0.0191(13)
C13 0.110(2) 0.0798(16) 0.0865(14) 0.0029(12) 0.0006(13) -0.0051(14)
C12 0.1003(17) 0.0846(15) 0.0505(8) 0.0060(9) 0.0008(9) -0.0205(12)
C11 0.0998(17) 0.0873(16) 0.0716(12) -0.0108(11) 0.0098(11) -0.0131(13)
C10 0.0933(16) 0.0842(16) 0.0734(12) 0.0059(11) 0.0079(11) -0.0143(12)
C9 0.1003(18) 0.0817(16) 0.0852(14) 0.0036(11) 0.0045(13) -0.0072(13)
C8 0.1091(19) 0.0792(15) 0.0784(13) 0.0056(11) 0.0021(12) -0.0109(13)
C7 0.114(2) 0.094(2) 0.110(2) 0.0005(16) 0.0117(17) -0.0019(17)
C6 0.150(3) 0.114(3) 0.106(2) -0.023(2) 0.037(2) -0.011(2)
C5 0.125(2) 0.108(2) 0.0813(14) -0.0173(14) 0.0154(14) -0.0173(18)
C4 0.161(4) 0.092(2) 0.133(3) 0.000(2) 0.075(3) -0.005(2)
C3 0.134(3) 0.107(2) 0.114(2) -0.0151(18) 0.015(2) 0.009(2)
C2 0.129(3) 0.106(2) 0.0904(16) 0.0064(15) 0.0035(16) 0.0014(19)
C1 0.144(3) 0.122(3) 0.129(3) 0.021(2) 0.018(2) 0.014(2)

loop_
_atom_type_symbol
_atom_type_description
_atom_type_scat_dispersion_real
_atom_type_scat_dispersion_imag
_atom_type_scat_source
C C 0.0181 0.0091 'International Tables Vol C Tables 4.2.6.8 and 6.1.1.4'
H H 0.0000 0.0000 'International Tables Vol C Tables 4.2.6.8 and 6.1.1.4'
N N 0.0311 0.0180 'International Tables Vol C Tables 4.2.6.8 and 6.1.1.4'
O O 0.0492 0.0322 'International Tables Vol C Tables 4.2.6.8 and 6.1.1.4'

loop_
_geom_angle_atom_site_label_1
_geom_angle_atom_site_label_2
_geom_angle_atom_site_label_3
_geom_angle
O1 C16 N1 122.4(2)
O1 C16 C11 121.2(2)
N1 C16 C11 116.47(18)
C16 N1 C12 123.15(16)
C2 C14 C5 118.0(3)
C2 C14 C12 122.0(2)
C5 C14 C12 120.0(3)
C9 C13 C7 114.6(2)
N1 C12 C14 113.0(2)
N1 C12 C10 109.81(18)
C14 C12 C10 112.11(19)
C8 C10 C12 113.4(2)
C13 C9 C8 113.3(2)
C10 C8 C9 114.0(2)
C3 C7 C13 114.0(3)
C4 C6 C5 120.1(3)
C6 C5 C14 121.6(4)
C6 C4 C1 119.6(4)
C1 C2 C14 120.8(3)
C2 C1 C4 119.8(4)

loop_
_geom_bond_atom_site_label_1
_geom_bond_atom_site_label_2
_geom_bond_distance
O1 C16 1.226(3)
C16 N1 1.328(3)
C16 C11 1.494(3)
N1 C12 1.450(3)
C14 C2 1.378(4)
C14 C5 1.380(4)
C14 C12 1.510(4)
C13 C9 1.510(4)
C13 C7 1.516(5)
C12 C10 1.539(3)
C10 C8 1.514(4)
C9 C8 1.518(4)
C7 C3 1.507(4)
C6 C4 1.360(6)
C6 C5 1.363(5)
C4 C1 1.387(6)
C2 C1 1.376(5)
